data_7027501
loop_
_publ_author_name
'Mitzel, Norbert W.'
'Lustig, Christian'

_publ_section_title
;
 The molecular and crystal structures of the
 tris(dimethylamino)phosphoranes (Me2N)3P--X (X&#x2005;=&#x2005;BH3, CH2,
 NH or O)
;
_journal_issue 18
_journal_name_full 'Journal of the Chemical Society, Dalton Transactions'
_journal_page_first 3177
_journal_paper_doi 10.1039/a903292d
_journal_year 1999
_chemical_compound_source 'Aldrich Chemicals'
_chemical_formula_sum 'C6 H18 N3 O P'
_chemical_formula_weight 179.20
_chemical_melting_point 7
_chemical_name_common HMPA
_chemical_name_systematic
; 
Tris(dimethylamino)oxophosphorane 
;
_space_group_IT_number 11
_symmetry_cell_setting monoclinic
_symmetry_space_group_name_Hall '-P 2yb'
_symmetry_space_group_name_H-M 'P 1 21/m 1'
_atom_sites_solution_hydrogens difmap
_atom_sites_solution_primary direct
_atom_sites_solution_secondary difmap
_audit_creation_method SHELXL
_cell_angle_alpha 90.00
_cell_angle_beta 104.19(3)
_cell_angle_gamma 90.00
_cell_formula_units_Z 2
_cell_length_a 6.398(1)
_cell_length_b 12.570(3)
_cell_length_c 6.428(1)
_cell_measurement_reflns_used 100
_cell_measurement_temperature 163(2)
_cell_measurement_theta_max 27
_cell_measurement_theta_min 20
_cell_volume 501.18(18)
_computing_cell_refinement 'CAD4 Software'
_computing_data_collection 'CAD4 Software'
_computing_data_reduction CADSHEL
_computing_molecular_graphics SHELXTL
_computing_publication_material SHELXTL
_computing_structure_refinement 'SHELXL-93 (Sheldrick, 1993)'
_computing_structure_solution 'SHELXS-86 (Sheldrick, 1990)'
_diffrn_ambient_temperature 163(2)
_diffrn_radiation_monochromator graphite
_diffrn_radiation_source 'fine-focus sealed tube'
_diffrn_radiation_type MoK\a
_diffrn_radiation_wavelength 0.71073
_diffrn_reflns_av_R_equivalents 0.0237
_diffrn_reflns_av_sigmaI/netI 0.0282
_diffrn_reflns_limit_h_max 9
_diffrn_reflns_limit_h_min -9
_diffrn_reflns_limit_k_max 18
_diffrn_reflns_limit_k_min 0
_diffrn_reflns_limit_l_max 9
_diffrn_reflns_limit_l_min -9
_diffrn_reflns_number 3326
_diffrn_reflns_theta_max 31.09
_diffrn_reflns_theta_min 3.24
_diffrn_standards_decay_% None
_diffrn_standards_interval_time 60
_diffrn_standards_number 3
_exptl_absorpt_coefficient_mu 0.232
_exptl_absorpt_correction_type none
_exptl_crystal_colour Colourless
_exptl_crystal_density_diffrn 1.187
_exptl_crystal_description Column
_exptl_crystal_F_000 196
_refine_diff_density_max 0.786
_refine_diff_density_min -0.430
_refine_diff_density_rms 0.073
_refine_ls_extinction_method none
_refine_ls_goodness_of_fit_all 1.045
_refine_ls_goodness_of_fit_obs 1.075
_refine_ls_hydrogen_treatment refall
_refine_ls_matrix_type full
_refine_ls_number_parameters 91
_refine_ls_number_reflns 1670
_refine_ls_number_restraints 0
_refine_ls_restrained_S_all 1.047
_refine_ls_restrained_S_obs 1.075
_refine_ls_R_factor_all 0.0592
_refine_ls_R_factor_obs 0.0427
_refine_ls_shift/esd_max 0.000
_refine_ls_shift/esd_mean 0.000
_refine_ls_structure_factor_coef Fsqd
_refine_ls_weighting_details 'w=1/[\s^2^(Fo^2^)+(0.0809P)^2^+0.0000P] where P=(Fo^2^+2Fc^2^)/3'
_refine_ls_weighting_scheme calc
_refine_ls_wR_factor_all 0.1162
_refine_ls_wR_factor_obs 0.1063
_reflns_number_observed 1345
_reflns_number_total 1671
_reflns_observed_criterion >2sigma(I)
_cod_data_source_file 903292Dsup1.cif
_cod_data_source_block mit6
_cod_depositor_comments
;
The following automatic conversions were performed:

'_symmetry_cell_setting' value 'Monoclinic' changed to 'monoclinic'
according to /home/saulius/struct/CIF-dictionaries/cif_core.dic
dictionary named 'cif_core.dic' version 2.4.2 from
2011-04-26.

'_exptl_absorpt_correction_type' value 'None' changed to
'none' according to
/home/saulius/struct/CIF-dictionaries/cif_core.dic dictionary named
'cif_core.dic' version 2.4.2 from 2011-04-26.

Automatic conversion script
Id: cif_fix_values 1891 2012-01-12 08:04:46Z andrius 

The following automatic conversions were performed:

'_refine_ls_weighting_scheme' value 'calc
w=1/[\s^2^(Fo^2^)+(0.0809P)^2^+0.0000P] where P=(Fo^2^+2Fc^2^)/3' was
changed to 'calc'. New tag '_refine_ls_weighting_details' was
created. The value of the new tag was set to
'w=1/[\s^2^(Fo^2^)+(0.0809P)^2^+0.0000P] where P=(Fo^2^+2Fc^2^)/3'.

Automatic conversion script
Id: cif_fix_values 3143 2015-03-26 13:38:13Z robertas 
;
_cod_original_cell_volume 501.2(2)
_cod_original_sg_symbol_H-M P2(1)/m
_cod_database_code 7027501

loop_
_symmetry_equiv_pos_as_xyz
'x, y, z'
'-x, y+1/2, -z'
'-x, -y, -z'
'x, -y-1/2, z'

loop_
_atom_site_aniso_label
_atom_site_aniso_U_11
_atom_site_aniso_U_22
_atom_site_aniso_U_33
_atom_site_aniso_U_23
_atom_site_aniso_U_13
_atom_site_aniso_U_12
P1 0.0143(2) 0.0424(3) 0.0226(2) 0.000 0.00607(13) 0.000
N1 0.0160(6) 0.0438(8) 0.0289(6) 0.000 0.0049(5) 0.000
O1 0.0216(6) 0.0740(10) 0.0294(6) 0.000 0.0119(5) 0.000
N2 0.0275(5) 0.0410(6) 0.0360(5) 0.0039(4) 0.0080(4) 0.0054(4)
C2 0.0472(8) 0.0448(8) 0.0437(8) 0.0109(6) 0.0162(6) -0.0033(7)
C1 0.0211(6) 0.0674(10) 0.0449(8) -0.0228(7) 0.0065(5) -0.0080(6)
C3 0.0385(8) 0.0732(12) 0.0482(9) 0.0073(9) 0.0036(7) 0.0239(8)

loop_
_atom_site_label
_atom_site_type_symbol
_atom_site_fract_x
_atom_site_fract_y
_atom_site_fract_z
_atom_site_U_iso_or_equiv
_atom_site_thermal_displace_type
_atom_site_occupancy
_atom_site_calc_flag
_atom_site_refinement_flags
P1 P 0.36754(6) 0.2500 0.51474(6) 0.02618(15) Uani 1 d S
N1 N 0.1022(2) 0.2500 0.4179(2) 0.0297(3) Uani 1 d S
O1 O 0.5070(2) 0.2500 0.3624(2) 0.0407(4) Uani 1 d S
N2 N 0.4071(2) 0.14044(10) 0.6603(2) 0.0348(3) Uani 1 d .
C2 C 0.2903(3) 0.11866(14) 0.8250(3) 0.0444(4) Uani 1 d .
C1 C 0.0030(2) 0.1532(2) 0.3098(3) 0.0448(4) Uani 1 d .
C3 C 0.6180(3) 0.0892(2) 0.7066(3) 0.0545(5) Uani 1 d .
H11 H -0.1422(36) 0.1548(18) 0.2938(32) 0.056(6) Uiso 1 d .
H12 H 0.0647(38) 0.0860(20) 0.3924(38) 0.066(6) Uiso 1 d .
H13 H 0.0248(36) 0.1443(17) 0.1651(37) 0.059(6) Uiso 1 d .
H21 H 0.1547(33) 0.1521(16) 0.7916(30) 0.046(5) Uiso 1 d .
H22 H 0.2756(37) 0.0408(18) 0.8417(35) 0.062(6) Uiso 1 d .
H23 H 0.3651(33) 0.1478(18) 0.9674(35) 0.055(6) Uiso 1 d .
H31 H 0.6080(42) 0.0122(24) 0.7288(38) 0.080(8) Uiso 1 d .
H32 H 0.6795(45) 0.1013(22) 0.5915(45) 0.084(8) Uiso 1 d .
H33 H 0.7141(37) 0.1128(17) 0.8406(36) 0.061(6) Uiso 1 d .

loop_
_atom_type_symbol
_atom_type_description
_atom_type_scat_dispersion_real
_atom_type_scat_dispersion_imag
_atom_type_scat_source
C C 0.0033 0.0016 'International Tables Vol C Tables 4.2.6.8 and 6.1.1.4'
H H 0.0000 0.0000 'International Tables Vol C Tables 4.2.6.8 and 6.1.1.4'
N N 0.0061 0.0033 'International Tables Vol C Tables 4.2.6.8 and 6.1.1.4'
O O 0.0106 0.0060 'International Tables Vol C Tables 4.2.6.8 and 6.1.1.4'
P P 0.1023 0.0942 'International Tables Vol C Tables 4.2.6.8 and 6.1.1.4'

loop_
_geom_angle_atom_site_label_1
_geom_angle_atom_site_label_2
_geom_angle_atom_site_label_3
_geom_angle
_geom_angle_site_symmetry_1
_geom_angle_site_symmetry_3
O1 P1 N2 110.03(5) . 4_565
O1 P1 N2 110.03(5) . .
N2 P1 N2 113.25(9) 4_565 .
O1 P1 N1 118.69(8) . .
N2 P1 N1 102.32(5) 4_565 .
N2 P1 N1 102.32(5) . .
C1 N1 C1 112.2(2) . 4_565
C1 N1 P1 117.52(8) . .
C1 N1 P1 117.52(8) 4_565 .
C3 N2 C2 112.36(14) . .
C3 N2 P1 119.34(12) . .
C2 N2 P1 122.16(10) . .
N2 C2 H21 111.0(12) . .
N2 C2 H22 110.0(13) . .
H21 C2 H22 111.0(19) . .
N2 C2 H23 112.5(12) . .
H21 C2 H23 104.7(17) . .
H22 C2 H23 107.5(18) . .
N1 C1 H11 110.3(14) . .
N1 C1 H12 111.8(14) . .
H11 C1 H12 109.3(18) . .
N1 C1 H13 113.5(13) . .
H11 C1 H13 105.9(17) . .
H12 C1 H13 105.7(17) . .
N2 C3 H31 112.0(16) . .
N2 C3 H32 108.4(17) . .
H31 C3 H32 109.3(23) . .
N2 C3 H33 113.5(13) . .
H31 C3 H33 102.7(19) . .
H32 C3 H33 110.8(21) . .

loop_
_geom_bond_atom_site_label_1
_geom_bond_atom_site_label_2
_geom_bond_distance
_geom_bond_site_symmetry_2
P1 O1 1.4774(13) .
P1 N2 1.6491(12) 4_565
P1 N2 1.6491(12) .
P1 N1 1.6589(15) .
N1 C1 1.466(2) .
N1 C1 1.466(2) 4_565
N2 C3 1.459(2) .
N2 C2 1.463(2) .
C2 H21 0.94(2) .
C2 H22 0.99(2) .
C2 H23 0.99(2) .
C1 H11 0.91(2) .
C1 H12 1.02(3) .
C1 H13 0.98(2) .
C3 H31 0.98(3) .
C3 H32 0.93(3) .
C3 H33 0.97(2) .

loop_
_geom_torsion_atom_site_label_1
_geom_torsion_atom_site_label_2
_geom_torsion_atom_site_label_3
_geom_torsion_atom_site_label_4
_geom_torsion
_geom_torsion_site_symmetry_1
_geom_torsion_site_symmetry_4
O1 P1 N1 C1 69.33(12) . .
N2 P1 N1 C1 -169.40(12) 4_565 .
N2 P1 N1 C1 -51.93(14) . .
O1 P1 N1 C1 -69.33(12) . 4_565
N2 P1 N1 C1 51.93(14) 4_565 4_565
N2 P1 N1 C1 169.40(12) . 4_565
O1 P1 N2 C3 29.73(15) . .
N2 P1 N2 C3 -93.86(14) 4_565 .
N1 P1 N2 C3 156.78(13) . .
O1 P1 N2 C2 -179.94(12) . .
N2 P1 N2 C2 56.5(2) 4_565 .
N1 P1 N2 C2 -52.89(13) . .
